data_2236023
loop_
_publ_author_name
'Gao, Shan'
'Ng, Seik Weng'

_publ_section_title
;
 2-{[(Pyridin-2-yl)amino]methyl}phenol
;
_journal_coeditor_code XU5581
_journal_issue 8
_journal_name_full 'Acta Crystallographica Section E'
_journal_page_first o2473
_journal_paper_doi 10.1107/S1600536812031340
_journal_volume 68
_journal_year 2012
_chemical_formula_iupac 'C12 H12 N2 O'
_chemical_formula_moiety 'C12 H12 N2 O'
_chemical_formula_sum 'C12 H12 N2 O'
_chemical_formula_weight 200.24
_chemical_name_systematic
;
2-{[(Pyridin-2-yl)amino]methyl}phenol
;
_space_group_IT_number 19
_symmetry_cell_setting orthorhombic
_symmetry_space_group_name_Hall 'P 2ac 2ab'
_symmetry_space_group_name_H-M 'P 21 21 21'
_atom_sites_solution_hydrogens geom
_atom_sites_solution_primary direct
_atom_sites_solution_secondary difmap
_audit_creation_method SHELXL-97
_cell_angle_alpha 90.00
_cell_angle_beta 90.00
_cell_angle_gamma 90.00
_cell_formula_units_Z 4
_cell_length_a 6.3331(4)
_cell_length_b 10.6761(9)
_cell_length_c 15.3714(10)
_cell_measurement_reflns_used 6231
_cell_measurement_temperature 295(2)
_cell_measurement_theta_max 27.43
_cell_measurement_theta_min 3.27
_cell_volume 1039.30(13)
_computing_cell_refinement 'RAPID-AUTO (Rigaku, 1998)'
_computing_data_collection 'RAPID-AUTO (Rigaku, 1998)'
_computing_data_reduction 'CrystalClear (Rigaku/MSC, 2002)'
_computing_molecular_graphics 'X-SEED (Barbour, 2001)'
_computing_publication_material 'publCIF (Westrip, 2010)'
_computing_structure_refinement 'SHELXL97 (Sheldrick, 2008)'
_computing_structure_solution 'SHELXS97 (Sheldrick, 2008)'
_diffrn_ambient_temperature 293(2)
_diffrn_measured_fraction_theta_full 0.999
_diffrn_measured_fraction_theta_max 0.999
_diffrn_measurement_device_type 'Rigaku R-AXIS RAPID IP'
_diffrn_measurement_method '\w scan'
_diffrn_radiation_monochromator graphite
_diffrn_radiation_source 'fine-focus sealed tube'
_diffrn_radiation_type MoK\a
_diffrn_radiation_wavelength 0.71073
_diffrn_reflns_av_R_equivalents 0.0471
_diffrn_reflns_av_sigmaI/netI 0.0260
_diffrn_reflns_limit_h_max 8
_diffrn_reflns_limit_h_min -8
_diffrn_reflns_limit_k_max 13
_diffrn_reflns_limit_k_min -13
_diffrn_reflns_limit_l_max 19
_diffrn_reflns_limit_l_min -19
_diffrn_reflns_number 10221
_diffrn_reflns_theta_full 27.43
_diffrn_reflns_theta_max 27.43
_diffrn_reflns_theta_min 3.27
_diffrn_standards_decay_% 0
_diffrn_standards_interval_count 0
_diffrn_standards_interval_time 0
_diffrn_standards_number 0
_exptl_absorpt_coefficient_mu 0.084
_exptl_absorpt_correction_T_max 0.9876
_exptl_absorpt_correction_T_min 0.9794
_exptl_absorpt_correction_type multi-scan
_exptl_absorpt_process_details '(ABSCOR; Higashi, 1995)'
_exptl_crystal_colour 'faint yellow'
_exptl_crystal_density_diffrn 1.280
_exptl_crystal_density_method 'not measured'
_exptl_crystal_description prism
_exptl_crystal_F_000 424
_exptl_crystal_size_max 0.25
_exptl_crystal_size_mid 0.19
_exptl_crystal_size_min 0.15
_refine_diff_density_max 0.134
_refine_diff_density_min -0.182
_refine_ls_extinction_method none
_refine_ls_goodness_of_fit_ref 1.041
_refine_ls_hydrogen_treatment mixed
_refine_ls_matrix_type full
_refine_ls_number_parameters 144
_refine_ls_number_reflns 1391
_refine_ls_number_restraints 2
_refine_ls_restrained_S_all 1.041
_refine_ls_R_factor_all 0.0783
_refine_ls_R_factor_gt 0.0434
_refine_ls_shift/su_max 0.001
_refine_ls_shift/su_mean 0.001
_refine_ls_structure_factor_coef Fsqd
_refine_ls_weighting_details 'calc w=1/[\s^2^(Fo^2^)+(0.0773P)^2^] where P=(Fo^2^+2Fc^2^)/3'
_refine_ls_weighting_scheme calc
_refine_ls_wR_factor_gt 0.1082
_refine_ls_wR_factor_ref 0.1312
_reflns_number_gt 887
_reflns_number_total 1391
_reflns_threshold_expression I>2\s(I)
_cod_data_source_file xu5581.cif
_cod_data_source_block I
_cod_database_code 2236023
_cod_database_fobs_code 2236023

loop_
_symmetry_equiv_pos_as_xyz
'x, y, z'
'-x+1/2, -y, z+1/2'
'x+1/2, -y+1/2, -z'
'-x, y+1/2, -z+1/2'

loop_
_atom_site_type_symbol
_atom_site_label
_atom_site_fract_x
_atom_site_fract_y
_atom_site_fract_z
_atom_site_U_iso_or_equiv
_atom_site_adp_type
_atom_site_calc_flag
_atom_site_refinement_flags
_atom_site_occupancy
_atom_site_symmetry_multiplicity
O O1 0.6052(3) 0.1233(2) 0.18887(14) 0.0752(7) Uani d D 1 1
N N1 0.8839(3) 0.0670(2) 0.06566(14) 0.0570(6) Uani d . 1 1
N N2 1.1470(4) 0.1185(3) 0.16368(15) 0.0672(8) Uani d D 1 1
C C1 0.8251(6) 0.0489(3) -0.01804(18) 0.0672(8) Uani d . 1 1
H H1A 0.6882 0.0212 -0.0286 0.081 Uiso calc R 1 1
C C2 0.9537(6) 0.0687(3) -0.0877(2) 0.0762(9) Uani d . 1 1
H H2A 0.9069 0.0534 -0.1441 0.091 Uiso calc R 1 1
C C3 1.1575(6) 0.1126(3) -0.0720(2) 0.0706(9) Uani d . 1 1
H H3 1.2483 0.1294 -0.1181 0.085 Uiso calc R 1 1
C C4 1.2220(5) 0.1305(3) 0.01124(19) 0.0636(8) Uani d . 1 1
H H4 1.3573 0.1600 0.0227 0.076 Uiso calc R 1 1
C C5 1.0823(4) 0.1041(3) 0.08020(17) 0.0542(7) Uani d . 1 1
C C6 1.0371(5) 0.0617(3) 0.23756(18) 0.0652(8) Uani d . 1 1
H H6A 1.1414 0.0269 0.2769 0.078 Uiso calc R 1 1
H H6B 0.9513 -0.0071 0.2163 0.078 Uiso calc R 1 1
C C7 0.8978(4) 0.1498(3) 0.28793(17) 0.0564(7) Uani d . 1 1
C C8 0.9675(5) 0.2047(3) 0.36466(18) 0.0672(9) Uani d . 1 1
H H8 1.1032 0.1872 0.3843 0.081 Uiso calc R 1 1
C C9 0.8415(6) 0.2848(3) 0.4129(2) 0.0761(9) Uani d . 1 1
H H9 0.8911 0.3193 0.4645 0.091 Uiso calc R 1 1
C C10 0.6432(6) 0.3126(3) 0.3835(2) 0.0763(10) Uani d . 1 1
H H10 0.5583 0.3673 0.4150 0.092 Uiso calc R 1 1
C C11 0.5680(5) 0.2601(3) 0.30782(18) 0.0692(8) Uani d . 1 1
H H11 0.4334 0.2801 0.2881 0.083 Uiso calc R 1 1
C C12 0.6935(4) 0.1769(3) 0.26072(17) 0.0567(7) Uani d . 1 1
H H1 0.694(5) 0.093(4) 0.153(2) 0.119(17) Uiso d D 1 1
H H2 1.2851(18) 0.126(4) 0.167(2) 0.092(11) Uiso d D 1 1

loop_
_atom_site_aniso_label
_atom_site_aniso_U_11
_atom_site_aniso_U_22
_atom_site_aniso_U_33
_atom_site_aniso_U_12
_atom_site_aniso_U_13
_atom_site_aniso_U_23
O1 0.0449(10) 0.1083(19) 0.0723(13) -0.0019(12) -0.0022(11) -0.0175(13)
N1 0.0441(11) 0.0614(15) 0.0655(13) 0.0003(11) -0.0053(11) -0.0049(11)
N2 0.0426(12) 0.099(2) 0.0599(14) -0.0044(13) -0.0005(11) -0.0014(13)
C1 0.0658(18) 0.068(2) 0.0680(18) -0.0014(15) -0.0109(16) -0.0112(15)
C2 0.094(2) 0.073(2) 0.0620(16) -0.001(2) -0.0054(19) -0.0145(16)
C3 0.084(2) 0.064(2) 0.0638(18) 0.0032(17) 0.0141(16) -0.0084(14)
C4 0.0585(16) 0.0609(19) 0.0715(19) -0.0017(15) 0.0113(15) -0.0067(14)
C5 0.0471(14) 0.0553(17) 0.0601(14) 0.0020(13) 0.0012(13) -0.0030(13)
C6 0.0544(15) 0.078(2) 0.0634(16) 0.0060(15) -0.0075(14) 0.0105(15)
C7 0.0471(14) 0.0667(19) 0.0555(14) -0.0064(13) 0.0017(13) 0.0094(13)
C8 0.0610(17) 0.082(2) 0.0581(15) -0.0153(17) -0.0026(15) 0.0086(15)
C9 0.090(2) 0.077(2) 0.0616(16) -0.022(2) 0.0027(18) -0.0032(17)
C10 0.087(2) 0.071(2) 0.0709(18) -0.0049(19) 0.0184(18) -0.0051(16)
C11 0.0581(16) 0.078(2) 0.0713(17) 0.0046(17) 0.0107(15) 0.0055(17)
C12 0.0497(14) 0.0644(19) 0.0561(15) -0.0075(13) 0.0031(13) -0.0002(13)

loop_
_atom_type_symbol
_atom_type_description
_atom_type_scat_dispersion_real
_atom_type_scat_dispersion_imag
_atom_type_scat_source
C C 0.0033 0.0000 'International Tables Vol C Tables 4.2.6.8 and 6.1.1.4'
H H 0.0000 0.0000 'International Tables Vol C Tables 4.2.6.8 and 6.1.1.4'
N N 0.0061 0.0000 'International Tables Vol C Tables 4.2.6.8 and 6.1.1.4'
O O 0.0106 0.0000 'International Tables Vol C Tables 4.2.6.8 and 6.1.1.4'

loop_
_geom_angle_atom_site_label_1
_geom_angle_atom_site_label_2
_geom_angle_atom_site_label_3
_geom_angle
C12 O1 H1 114(3)
C5 N1 C1 117.4(3)
C5 N2 C6 122.9(3)
C5 N2 H2 111(2)
C6 N2 H2 118(2)
N1 C1 C2 124.1(3)
N1 C1 H1A 118.0
C2 C1 H1A 118.0
C1 C2 C3 118.0(3)
C1 C2 H2A 121.0
C3 C2 H2A 121.0
C4 C3 C2 119.3(3)
C4 C3 H3 120.4
C2 C3 H3 120.4
C3 C4 C5 119.5(3)
C3 C4 H4 120.2
C5 C4 H4 120.2
N1 C5 N2 118.4(2)
N1 C5 C4 121.6(3)
N2 C5 C4 120.0(2)
N2 C6 C7 114.8(3)
N2 C6 H6A 108.6
C7 C6 H6A 108.6
N2 C6 H6B 108.6
C7 C6 H6B 108.6
H6A C6 H6B 107.5
C8 C7 C12 117.6(3)
C8 C7 C6 121.0(3)
C12 C7 C6 121.4(3)
C9 C8 C7 122.1(3)
C9 C8 H8 118.9
C7 C8 H8 118.9
C10 C9 C8 119.1(3)
C10 C9 H9 120.4
C8 C9 H9 120.4
C9 C10 C11 120.5(3)
C9 C10 H10 119.7
C11 C10 H10 119.7
C10 C11 C12 120.1(3)
C10 C11 H11 120.0
C12 C11 H11 120.0
O1 C12 C7 122.5(3)
O1 C12 C11 117.0(3)
C7 C12 C11 120.5(3)

loop_
_geom_bond_atom_site_label_1
_geom_bond_atom_site_label_2
_geom_bond_distance
O1 C12 1.364(3)
O1 H1 0.851(10)
N1 C5 1.336(4)
N1 C1 1.353(3)
N2 C5 1.356(3)
N2 C6 1.464(4)
N2 H2 0.879(10)
C1 C2 1.362(5)
C1 H1A 0.9300
C2 C3 1.395(5)
C2 H2A 0.9300
C3 C4 1.357(4)
C3 H3 0.9300
C4 C5 1.409(4)
C4 H4 0.9300
C6 C7 1.504(4)
C6 H6A 0.9700
C6 H6B 0.9700
C7 C8 1.389(4)
C7 C12 1.390(4)
C8 C9 1.384(5)
C8 H8 0.9300
C9 C10 1.367(5)
C9 H9 0.9300
C10 C11 1.377(4)
C10 H10 0.9300
C11 C12 1.394(4)
C11 H11 0.9300

loop_
_geom_hbond_atom_site_label_D
_geom_hbond_atom_site_label_H
_geom_hbond_atom_site_label_A
_geom_hbond_site_symmetry_A
_geom_hbond_distance_DH
_geom_hbond_distance_HA
_geom_hbond_distance_DA
_geom_hbond_angle_DHA
O1 H1 N1 . 0.850(10) 1.83(2) 2.658(3) 166(5)
N2 H2 O1 1_655 0.880(10) 2.060(10) 2.928(3) 172(3)

loop_
_geom_torsion_atom_site_label_1
_geom_torsion_atom_site_label_2
_geom_torsion_atom_site_label_3
_geom_torsion_atom_site_label_4
_geom_torsion
C5 N1 C1 C2 -1.4(5)
N1 C1 C2 C3 -1.3(5)
C1 C2 C3 C4 1.8(5)
C2 C3 C4 C5 0.2(5)
C1 N1 C5 N2 -177.7(3)
C1 N1 C5 C4 3.6(4)
C6 N2 C5 N1 18.7(5)
C6 N2 C5 C4 -162.5(3)
C3 C4 C5 N1 -3.0(5)
C3 C4 C5 N2 178.2(3)
C5 N2 C6 C7 -101.6(3)
N2 C6 C7 C8 -98.6(3)
N2 C6 C7 C12 82.9(4)
C12 C7 C8 C9 -0.6(4)
C6 C7 C8 C9 -179.1(3)
C7 C8 C9 C10 -1.1(5)
C8 C9 C10 C11 1.1(5)
C9 C10 C11 C12 0.6(5)
C8 C7 C12 O1 -176.6(3)
C6 C7 C12 O1 1.9(4)
C8 C7 C12 C11 2.3(4)
C6 C7 C12 C11 -179.2(3)
C10 C11 C12 O1 176.6(3)
C10 C11 C12 C7 -2.3(4)

loop_
_cod_related_entry_id
_cod_related_entry_database
_cod_related_entry_code
1 ChemSpider 826411
